data_9003659
loop_
_publ_author_name
'Hatert, F.'
'Rebbouh, L.'
'Hermann, R. P.'
'Fransolet, A. M.'
'Long, G. J.'
'Grandjean, F.'

_publ_section_title
;
 Crystal chemistry of the hydrothermally synthesized
 Na2(Mn1-xFe2+x)2Fe3+(PO4)3 alluaudite-type solid solution
 Sample: Na2Mn0.5Fe2+1.5Fe3+(PO4)3 (x = 0.75)
;
_journal_name_full 'American Mineralogist'
_journal_page_first 653
_journal_page_last 662
_journal_paper_doi 10.2138/am.2005.1551
_journal_volume 90
_journal_year 2005
_chemical_formula_sum 'Fe2.48 Mn0.442 Na1.762 O12 P3'
_chemical_name_mineral Alluaudite
_space_group_IT_number 15
_symmetry_space_group_name_Hall '-C 2yc'
_symmetry_space_group_name_H-M 'C 1 2/c 1'
_cell_angle_alpha 90
_cell_angle_beta 114.49
_cell_angle_gamma 90
_cell_length_a 11.894
_cell_length_b 12.536
_cell_length_c 6.471
_cell_formula_units_Z 4
_cell_volume 878.043
_database_code_amcsd 0003757
_exptl_crystal_density_diffrn 3.693
_cod_original_formula_sum 'Na1.762 Mn.442 Fe2.48 P3 O12'
_cod_database_code 9003659

loop_
_space_group_symop_operation_xyz
x,y,z
1/2+x,1/2+y,z
x,-y,1/2+z
1/2+x,1/2-y,1/2+z
-x,y,1/2-z
1/2-x,1/2+y,1/2-z
-x,-y,-z
1/2-x,1/2-y,-z

loop_
_atom_site_label
_atom_site_fract_x
_atom_site_fract_y
_atom_site_fract_z
_atom_site_occupancy
_atom_site_U_iso_or_equiv
NaA2' 0.00000 -0.01100 0.25000 0.76200 0.02406
NaA1 0.50000 0.00000 0.00000 1.00000 0.02786
MnM1 0.00000 0.26870 0.25000 0.44200 0.00380
FeM1 0.00000 0.26870 0.25000 0.50000 0.00380
FeM2 0.28030 0.65760 0.36550 0.99000 0.01127
P1 0.00000 -0.28450 0.25000 1.00000 0.01267
P2 0.23750 -0.10960 0.12430 1.00000 0.01267
O1 0.45750 0.71290 0.53600 1.00000 0.01520
O2 0.10340 0.64190 0.24200 1.00000 0.01520
O3 0.33470 0.66710 0.10900 1.00000 0.01520
O4 0.12780 0.40120 0.32900 1.00000 0.01520
O5 0.22700 0.82610 0.32300 1.00000 0.01520
O6 0.32150 0.49960 0.38290 1.00000 0.01520

loop_
_cod_related_entry_id
_cod_related_entry_database
_cod_related_entry_code
1 AMCSD 0003757
